data_1567544
loop_
_publ_author_name
'Korzy\'nski, Maciej Damian'
'Bernhardt, Moritz'
'Romankov, Vladyslav'
'Dreiser, Jan'
'Matmon, Guy'
'Pointillart, Fabrice'
'Le Guennic, Boris'
'Cador, Olivier'
'Cop\'eret, Christophe'

_publ_section_title
;
 Cyclooctatetraenide-based single-ion magnets featuring bulky
 cyclopentadienyl ligand
;
_journal_name_full 'Chemical Science'
_journal_paper_doi 10.1039/D2SC02560D
_journal_year 2022
_chemical_formula_moiety 'C25 H37 Er'
_chemical_formula_sum 'C25 H37 Er'
_chemical_formula_weight 504.80
_chemical_properties_physical Air-sensitive,Moisture-sensitive
_space_group_crystal_system monoclinic
_space_group_IT_number 14
_space_group_name_Hall '-P 2yn'
_space_group_name_H-M_alt 'P 1 21/n 1'
_atom_sites_solution_hydrogens difmap
_atom_sites_solution_primary dual
_audit_creation_date 2022-03-23
_audit_creation_method
;
Olex2 1.5
(compiled 2021.12.09 svn.r5202d8cf for OlexSys, GUI svn.r6439)
;
_audit_update_record
;
2022-05-04 deposited with the CCDC.	2022-08-15 downloaded from the CCDC.
;
_cell_angle_alpha 90
_cell_angle_beta 99.328(4)
_cell_angle_gamma 90
_cell_formula_units_Z 4
_cell_length_a 10.1016(9)
_cell_length_b 21.6348(19)
_cell_length_c 10.1842(9)
_cell_measurement_reflns_used 9894
_cell_measurement_temperature 101.96
_cell_measurement_theta_max 32.948
_cell_measurement_theta_min 2.249
_cell_volume 2196.3(3)
_computing_cell_refinement 'SAINT V8.38A (?, 2016)'
_computing_data_collection 'Bruker APEX2'
_computing_data_reduction 'SAINT V8.38A (?, 2016)'
_computing_molecular_graphics 'Olex2 1.5 (Dolomanov et al., 2009)'
_computing_publication_material 'Olex2 1.5 (Dolomanov et al., 2009)'
_computing_structure_refinement 'SHELXL 2018/3 (Sheldrick, 2015)'
_computing_structure_solution 'ShelXT (Sheldrick, 2015)'
_diffrn_ambient_temperature 101.96
_diffrn_detector 'Bruker APEX2 area detector'
_diffrn_detector_area_resol_mean 8.33
_diffrn_detector_type 'CCD area detector'
_diffrn_measured_fraction_theta_full 1.000
_diffrn_measured_fraction_theta_max 1.000
_diffrn_measurement_device 'fixed chi three-circle diffractometer'
_diffrn_measurement_device_type 'Bruker APEX-II CCD'
_diffrn_measurement_method '\f and \w scans'
_diffrn_radiation_monochromator graphite
_diffrn_radiation_probe x-ray
_diffrn_radiation_type MoK\a
_diffrn_radiation_wavelength 0.71073
_diffrn_radiation_xray_symbol K-L~3~
_diffrn_reflns_av_R_equivalents 0.0389
_diffrn_reflns_av_unetI/netI 0.0232
_diffrn_reflns_Laue_measured_fraction_full 1.000
_diffrn_reflns_Laue_measured_fraction_max 1.000
_diffrn_reflns_limit_h_max 12
_diffrn_reflns_limit_h_min -13
_diffrn_reflns_limit_k_max 26
_diffrn_reflns_limit_k_min -28
_diffrn_reflns_limit_l_max 13
_diffrn_reflns_limit_l_min -13
_diffrn_reflns_number 41560
_diffrn_reflns_point_group_measured_fraction_full 1.000
_diffrn_reflns_point_group_measured_fraction_max 1.000
_diffrn_reflns_theta_full 25.242
_diffrn_reflns_theta_max 27.482
_diffrn_reflns_theta_min 1.883
_diffrn_source 'microfocus sealed X-ray tube'
_diffrn_source_type 'Incoatec I\ms'
_diffrn_standards_number 0
_exptl_absorpt_coefficient_mu 3.827
_exptl_absorpt_correction_T_max 0.4364
_exptl_absorpt_correction_T_min 0.2890
_exptl_absorpt_correction_type multi-scan
_exptl_absorpt_process_details
'SADABS-2016/2 (Bruker,2016/2) was used for absorption correction. wR2(int) was 0.0725 before and 0.0514 after correction. The Ratio of minimum to maximum transmission is 0.6622. The \l/2 correction factor is Not present.'
_exptl_crystal_colour pink
_exptl_crystal_colour_primary pink
_exptl_crystal_density_diffrn 1.527
_exptl_crystal_description plate
_exptl_crystal_F_000 1020
_exptl_crystal_preparation 'Magnetic properties'
_exptl_crystal_recrystallization_method 'Re-crystallisation from solvent: Pentane'
_exptl_crystal_size_max 0.2
_exptl_crystal_size_mid 0.2
_exptl_crystal_size_min 0.1
_refine_diff_density_max 1.342
_refine_diff_density_min -0.367
_refine_diff_density_rms 0.083
_refine_ls_extinction_method none
_refine_ls_goodness_of_fit_ref 1.059
_refine_ls_hydrogen_treatment refxyz
_refine_ls_matrix_type full
_refine_ls_number_parameters 346
_refine_ls_number_reflns 5031
_refine_ls_number_restraints 48
_refine_ls_restrained_S_all 1.055
_refine_ls_R_factor_all 0.0223
_refine_ls_R_factor_gt 0.0190
_refine_ls_shift/su_max 0.006
_refine_ls_shift/su_mean 0.000
_refine_ls_structure_factor_coef Fsqd
_refine_ls_weighting_details 'w=1/[\s^2^(Fo^2^)+(0.0186P)^2^+1.4730P] where P=(Fo^2^+2Fc^2^)/3'
_refine_ls_weighting_scheme calc
_refine_ls_wR_factor_gt 0.0429
_refine_ls_wR_factor_ref 0.0439
_reflns_Friedel_coverage 0.000
_reflns_number_gt 4557
_reflns_number_total 5031
_reflns_threshold_expression 'I > 2\s(I)'
_cod_data_source_file d2sc02560d2.cif
_cod_data_source_block cotercpttt
_cod_database_code 1567544
_shelx_shelxl_version_number 2018/3
_shelx_space_group_comment
;
The symmetry employed for this shelxl refinement is uniquely defined
by the following loop, which should always be used as a source of
symmetry information in preference to the above space-group names.
They are only intended as comments.
;
_shelx_estimated_absorpt_t_max 0.701
_shelx_estimated_absorpt_t_min 0.515
_olex2_refinement_description
;
1. Fixed Uiso
 At 1.2 times of:
  All C(H) groups
 At 1.5 times of:
  All C(H,H,H) groups
2. Restrained distances
 C11-C12 \\sim C13-C6 \\sim C7-C8 \\sim C9-C10
 with sigma of 0.02
 C1-C2 \\sim C2-C3 \\sim C3-C4 \\sim C4-C5 \\sim C5-C1
 with sigma of 0.02
3. Restrained planarity
 C11, C12, C13, C6, C7, C8, C9
 with sigma of 0.1
 C1, C2, C3, C4, C5
 with sigma of 0.1
4. Rigid bond restraints
 C8, C9, C10, C11, C12, C13, C6, C7
 with sigma for 1-2 distances of 0.01 and sigma for 1-3 distances of 0.01
 C1, C2, C3, C4, C5
 with sigma for 1-2 distances of 0.01 and sigma for 1-3 distances of 0.01
;
_olex2_submission_special_instructions 'No special instructions were received'

loop_
_space_group_symop_operation_xyz
'x, y, z'
'-x+1/2, y+1/2, -z+1/2'
'-x, -y, -z'
'x-1/2, -y-1/2, z-1/2'

loop_
_atom_site_label
_atom_site_type_symbol
_atom_site_fract_x
_atom_site_fract_y
_atom_site_fract_z
_atom_site_U_iso_or_equiv
_atom_site_adp_type
_atom_site_occupancy
_atom_site_site_symmetry_order
_atom_site_calc_flag
_atom_site_refinement_flags_posn
_atom_site_refinement_flags_adp
_atom_site_refinement_flags_occupancy
_atom_site_disorder_assembly
_atom_site_disorder_group
Er01 Er 0.19101(2) 0.66510(2) 0.23575(2) 0.01270(4) Uani 1 1 d . . . . .
C4 C 0.3914(2) 0.59340(10) 0.3384(2) 0.0122(4) Uani 1 1 d D U . . .
C2 C 0.1787(2) 0.55930(9) 0.3529(2) 0.0115(4) Uani 1 1 d D U . . .
H2 H 0.097(2) 0.5379(11) 0.336(2) 0.014 Uiso 1 1 d R . . . .
C3 C 0.2864(2) 0.55160(10) 0.2798(2) 0.0128(4) Uani 1 1 d D U . . .
C5 C 0.3427(2) 0.62383(10) 0.4458(2) 0.0121(4) Uani 1 1 d D U . . .
H5 H 0.390(3) 0.6531(11) 0.504(3) 0.015 Uiso 1 1 d R . . . .
C1 C 0.2124(2) 0.60312(10) 0.4558(2) 0.0124(4) Uani 1 1 d D U . . .
C100 C 0.1309(2) 0.61941(10) 0.5647(2) 0.0138(4) Uani 1 1 d . . . . .
C400 C 0.5379(2) 0.60327(10) 0.3192(2) 0.0174(5) Uani 1 1 d . . . . .
C103 C 0.1675(3) 0.57364(12) 0.6801(2) 0.0200(5) Uani 1 1 d . . . . .
H10A H 0.152(3) 0.5310(14) 0.653(3) 0.030 Uiso 1 1 d R . . . .
H10B H 0.119(3) 0.5828(13) 0.749(3) 0.030 Uiso 1 1 d R . . . .
H10C H 0.255(3) 0.5769(13) 0.716(3) 0.030 Uiso 1 1 d R . . . .
C101 C 0.1635(3) 0.68464(12) 0.6179(2) 0.0189(5) Uani 1 1 d . . . . .
H10D H 0.251(3) 0.6891(13) 0.651(3) 0.028 Uiso 1 1 d R . . . .
H10E H 0.110(3) 0.6939(13) 0.690(3) 0.028 Uiso 1 1 d R . . . .
H10F H 0.141(3) 0.7145(13) 0.550(3) 0.028 Uiso 1 1 d R . . . .
C8 C 0.0469(3) 0.75694(11) 0.2734(2) 0.0228(5) Uani 1 1 d D U . . .
H8 H 0.008(3) 0.7684(12) 0.343(3) 0.027 Uiso 1 1 d R . . . .
C10 C -0.0211(2) 0.68315(11) 0.0719(2) 0.0216(5) Uani 1 1 d D U . . .
H10 H -0.093(3) 0.6579(12) 0.046(3) 0.026 Uiso 1 1 d R . . . .
C402 C 0.5891(3) 0.66644(11) 0.3740(3) 0.0215(5) Uani 1 1 d . . . . .
H40A H 0.534(3) 0.7004(13) 0.335(3) 0.032 Uiso 1 1 d R . . . .
H40B H 0.680(3) 0.6731(12) 0.356(3) 0.032 Uiso 1 1 d R . . . .
H40C H 0.597(3) 0.6702(12) 0.468(3) 0.032 Uiso 1 1 d R . . . .
C300 C 0.2794(2) 0.50217(10) 0.1685(2) 0.0158(4) Uani 1 1 d . . . . .
C301 C 0.2686(3) 0.53046(12) 0.0286(2) 0.0217(5) Uani 1 1 d . . . . .
H30A H 0.184(3) 0.5525(13) 0.002(3) 0.033 Uiso 1 1 d R . . . .
H30B H 0.267(3) 0.4979(13) -0.034(3) 0.033 Uiso 1 1 d R . . . .
H30C H 0.342(3) 0.5578(13) 0.020(3) 0.033 Uiso 1 1 d R . . . .
C12 C 0.2142(3) 0.69795(11) 0.0040(2) 0.0226(5) Uani 1 1 d D U . . .
H12 H 0.260(3) 0.6796(13) -0.054(3) 0.027 Uiso 1 1 d R . . . .
C401 C 0.5618(3) 0.60168(13) 0.1738(3) 0.0255(6) Uani 1 1 d . . . . .
H40D H 0.538(3) 0.5643(14) 0.129(3) 0.038 Uiso 1 1 d R . . . .
H40E H 0.657(3) 0.6095(14) 0.171(3) 0.038 Uiso 1 1 d R . . . .
H40F H 0.512(3) 0.6336(15) 0.119(3) 0.038 Uiso 1 1 d R . . . .
C403 C 0.6245(3) 0.55412(13) 0.4013(3) 0.0268(6) Uani 1 1 d . . . . .
H40G H 0.617(3) 0.5589(14) 0.497(3) 0.040 Uiso 1 1 d R . . . .
H40H H 0.717(3) 0.5603(13) 0.391(3) 0.040 Uiso 1 1 d R . . . .
H40I H 0.601(3) 0.5126(15) 0.377(3) 0.040 Uiso 1 1 d R . . . .
C9 C -0.0359(2) 0.71666(11) 0.1876(2) 0.0214(5) Uani 1 1 d D U . . .
H9 H -0.116(3) 0.7066(12) 0.217(3) 0.026 Uiso 1 1 d R . . . .
C13 C 0.2981(3) 0.73736(11) 0.0915(2) 0.0224(5) Uani 1 1 d D U . . .
H13 H 0.384(3) 0.7405(12) 0.076(3) 0.027 Uiso 1 1 d R . . . .
C102 C -0.0190(2) 0.61397(12) 0.5129(2) 0.0195(5) Uani 1 1 d . . . . .
H10G H -0.048(3) 0.6397(14) 0.441(3) 0.029 Uiso 1 1 d R . . . .
H10H H -0.068(3) 0.6251(13) 0.581(3) 0.029 Uiso 1 1 d R . . . .
H10I H -0.044(3) 0.5724(13) 0.482(3) 0.029 Uiso 1 1 d R . . . .
C302 C 0.3982(3) 0.45698(12) 0.1927(3) 0.0241(5) Uani 1 1 d . . . . .
H30D H 0.487(3) 0.4759(13) 0.187(3) 0.036 Uiso 1 1 d R . . . .
H30E H 0.383(3) 0.4243(14) 0.121(3) 0.036 Uiso 1 1 d R . . . .
H30F H 0.403(3) 0.4350(13) 0.283(3) 0.036 Uiso 1 1 d R . . . .
C303 C 0.1532(3) 0.46264(13) 0.1658(3) 0.0267(6) Uani 1 1 d . . . . .
H30G H 0.148(3) 0.4413(14) 0.248(3) 0.040 Uiso 1 1 d R . . . .
H30H H 0.150(3) 0.4296(14) 0.098(3) 0.040 Uiso 1 1 d R . . . .
H30I H 0.072(3) 0.4843(14) 0.143(3) 0.040 Uiso 1 1 d R . . . .
C6 C 0.2834(3) 0.77106(11) 0.2073(3) 0.0230(5) Uani 1 1 d D U . . .
H6 H 0.364(3) 0.7885(13) 0.245(3) 0.028 Uiso 1 1 d R . . . .
C7 C 0.1789(3) 0.77914(11) 0.2820(3) 0.0228(5) Uani 1 1 d D U . . .
H7 H 0.205(3) 0.8013(13) 0.354(3) 0.027 Uiso 1 1 d R . . . .
C11 C 0.0822(3) 0.67604(11) -0.0042(2) 0.0224(5) Uani 1 1 d D U . . .
H11 H 0.065(3) 0.6484(13) -0.069(3) 0.027 Uiso 1 1 d R . . . .

loop_
_atom_site_aniso_label
_atom_site_aniso_U_11
_atom_site_aniso_U_22
_atom_site_aniso_U_33
_atom_site_aniso_U_23
_atom_site_aniso_U_13
_atom_site_aniso_U_12
Er01 0.01326(6) 0.01237(6) 0.01197(6) 0.00156(4) 0.00052(4) 0.00134(4)
C4 0.0103(10) 0.0121(10) 0.0140(10) 0.0004(8) 0.0012(8) 0.0020(8)
C2 0.0109(10) 0.0112(10) 0.0119(10) 0.0019(8) 0.0004(8) -0.0019(8)
C3 0.0154(11) 0.0100(10) 0.0124(10) 0.0012(8) 0.0004(8) 0.0012(8)
C5 0.0111(10) 0.0128(10) 0.0113(10) -0.0004(8) -0.0014(8) 0.0007(8)
C1 0.0138(10) 0.0128(10) 0.0102(10) 0.0018(8) 0.0012(8) 0.0011(8)
C100 0.0138(10) 0.0159(11) 0.0118(10) -0.0003(8) 0.0026(8) 0.0010(9)
C400 0.0120(10) 0.0180(11) 0.0225(12) -0.0035(9) 0.0040(9) 0.0002(9)
C103 0.0239(13) 0.0229(13) 0.0143(11) 0.0021(10) 0.0066(9) 0.0038(10)
C101 0.0216(12) 0.0193(12) 0.0173(12) -0.0039(10) 0.0074(9) -0.0009(10)
C8 0.0278(13) 0.0209(13) 0.0198(12) -0.0010(10) 0.0041(10) 0.0124(10)
C10 0.0193(12) 0.0176(12) 0.0243(13) 0.0008(10) -0.0075(9) 0.0016(10)
C402 0.0151(11) 0.0216(13) 0.0284(14) -0.0077(10) 0.0055(10) -0.0055(10)
C300 0.0189(11) 0.0128(10) 0.0164(11) -0.0013(9) 0.0048(8) -0.0016(9)
C301 0.0276(13) 0.0216(13) 0.0160(12) -0.0037(10) 0.0035(10) -0.0005(11)
C12 0.0315(14) 0.0216(13) 0.0152(11) 0.0055(9) 0.0054(10) 0.0074(10)
C401 0.0201(13) 0.0291(14) 0.0299(14) -0.0086(11) 0.0121(11) -0.0068(11)
C403 0.0134(12) 0.0264(14) 0.0382(16) -0.0008(12) -0.0024(11) 0.0044(10)
C9 0.0157(11) 0.0227(13) 0.0258(13) 0.0071(10) 0.0027(9) 0.0064(10)
C13 0.0222(12) 0.0219(13) 0.0236(12) 0.0110(10) 0.0049(10) -0.0001(10)
C102 0.0172(12) 0.0244(13) 0.0175(12) -0.0029(10) 0.0047(9) -0.0001(10)
C302 0.0296(14) 0.0163(12) 0.0265(13) -0.0037(10) 0.0045(11) 0.0055(10)
C303 0.0316(15) 0.0233(14) 0.0277(14) -0.0129(11) 0.0126(11) -0.0128(11)
C6 0.0249(13) 0.0156(12) 0.0258(13) 0.0055(10) -0.0038(10) -0.0055(10)
C7 0.0321(14) 0.0136(12) 0.0203(12) -0.0030(9) -0.0031(10) 0.0033(10)
C11 0.0322(14) 0.0182(12) 0.0137(11) -0.0013(9) -0.0055(10) 0.0036(10)

loop_
_atom_type_symbol
_atom_type_description
_atom_type_scat_dispersion_real
_atom_type_scat_dispersion_imag
_atom_type_scat_source
C C 0.0033 0.0016 'International Tables Vol C Tables 4.2.6.8 and 6.1.1.4'
H H 0.0000 0.0000 'International Tables Vol C Tables 4.2.6.8 and 6.1.1.4'
Er Er -0.2586 4.9576 'International Tables Vol C Tables 4.2.6.8 and 6.1.1.4'

loop_
_geom_angle_atom_site_label_1
_geom_angle_atom_site_label_2
_geom_angle_atom_site_label_3
_geom_angle
_geom_angle_site_symmetry_1
_geom_angle_site_symmetry_3
_geom_angle_publ_flag
C2 Er01 C4 52.24(7) . . ?
C5 Er01 C4 31.85(6) . . ?
C5 Er01 C2 51.66(7) . . ?
C5 Er01 C1 31.65(6) . . ?
C1 Er01 C4 53.11(7) . . ?
C1 Er01 C2 31.65(6) . . ?
C8 Er01 C4 145.94(7) . . ?
C8 Er01 C2 123.51(8) . . ?
C8 Er01 C5 115.18(7) . . ?
C8 Er01 C1 104.18(7) . . ?
C10 Er01 C4 150.55(7) . . ?
C10 Er01 C2 109.98(7) . . ?
C10 Er01 C5 158.15(8) . . ?
C10 Er01 C1 126.50(8) . . ?
C10 Er01 C8 62.01(8) . . ?
C10 Er01 C9 32.49(8) . . ?
C12 Er01 C4 110.95(7) . . ?
C12 Er01 C2 134.47(7) . . ?
C12 Er01 C5 138.02(8) . . ?
C12 Er01 C1 162.16(7) . . ?
C12 Er01 C8 93.65(8) . . ?
C12 Er01 C10 62.20(8) . . ?
C12 Er01 C9 85.00(8) . . ?
C12 Er01 C7 85.03(8) . . ?
C12 Er01 C11 32.41(8) . . ?
C9 Er01 C4 162.59(7) . . ?
C9 Er01 C2 111.67(7) . . ?
C9 Er01 C5 135.42(7) . . ?
C9 Er01 C1 110.01(7) . . ?
C9 Er01 C8 32.37(8) . . ?
C13 Er01 C4 102.91(7) . . ?
C13 Er01 C2 151.31(7) . . ?
C13 Er01 C5 116.53(7) . . ?
C13 Er01 C1 147.80(7) . . ?
C13 Er01 C8 84.97(8) . . ?
C13 Er01 C10 85.23(8) . . ?
C13 Er01 C12 32.68(8) . . ?
C13 Er01 C9 94.31(8) . . ?
C13 Er01 C6 32.75(8) . . ?
C13 Er01 C7 62.45(9) . . ?
C13 Er01 C11 62.34(8) . . ?
C6 Er01 C4 107.95(7) . . ?
C6 Er01 C2 154.95(7) . . ?
C6 Er01 C5 103.30(7) . . ?
C6 Er01 C1 126.33(7) . . ?
C6 Er01 C8 62.20(9) . . ?
C6 Er01 C10 94.24(8) . . ?
C6 Er01 C12 62.61(8) . . ?
C6 Er01 C9 85.23(8) . . ?
C6 Er01 C7 32.54(8) . . ?
C6 Er01 C11 85.08(8) . . ?
C7 Er01 C4 124.15(7) . . ?
C7 Er01 C2 140.46(8) . . ?
C7 Er01 C5 102.96(7) . . ?
C7 Er01 C1 110.18(8) . . ?
C7 Er01 C8 32.35(8) . . ?
C7 Er01 C10 84.85(8) . . ?
C7 Er01 C9 62.18(8) . . ?
C7 Er01 C11 93.59(8) . . ?
C11 Er01 C4 128.84(7) . . ?
C11 Er01 C2 118.84(7) . . ?
C11 Er01 C5 160.45(7) . . ?
C11 Er01 C1 148.06(7) . . ?
C11 Er01 C8 84.37(8) . . ?
C11 Er01 C10 32.34(8) . . ?
C11 Er01 C9 62.05(8) . . ?
C3 C4 Er01 74.86(11) . . ?
C3 C4 C400 133.62(19) . . ?
C5 C4 Er01 72.19(11) . . ?
C5 C4 C3 106.44(18) . . ?
C5 C4 C400 119.39(18) . . ?
C400 C4 Er01 124.18(14) . . ?
C3 C2 Er01 76.41(12) . . ?
C1 C2 Er01 74.05(12) . . ?
C1 C2 C3 110.69(18) . . ?
C4 C3 Er01 73.32(12) . . ?
C4 C3 C300 132.52(19) . . ?
C2 C3 Er01 72.08(12) . . ?
C2 C3 C4 106.40(18) . . ?
C2 C3 C300 120.93(18) . . ?
C300 C3 Er01 122.89(13) . . ?
C4 C5 Er01 75.96(12) . . ?
C1 C5 Er01 74.58(12) . . ?
C1 C5 C4 110.50(18) . . ?
C2 C1 Er01 74.30(12) . . ?
C2 C1 C100 126.92(19) . . ?
C5 C1 Er01 73.77(12) . . ?
C5 C1 C2 105.96(18) . . ?
C5 C1 C100 126.81(19) . . ?
C100 C1 Er01 122.04(14) . . ?
C1 C100 C103 108.44(18) . . ?
C1 C100 C101 111.11(18) . . ?
C101 C100 C103 108.27(19) . . ?
C102 C100 C1 110.63(18) . . ?
C102 C100 C103 108.52(19) . . ?
C102 C100 C101 109.79(19) . . ?
C4 C400 C401 115.08(19) . . ?
C402 C400 C4 110.62(18) . . ?
C402 C400 C401 105.9(2) . . ?
C402 C400 C403 106.8(2) . . ?
C403 C400 C4 108.02(19) . . ?
C403 C400 C401 110.1(2) . . ?
C9 C8 Er01 73.66(14) . . ?
C7 C8 Er01 73.43(14) . . ?
C7 C8 C9 135.4(2) . . ?
C9 C10 Er01 73.79(13) . . ?
C11 C10 Er01 73.80(14) . . ?
C11 C10 C9 134.8(2) . . ?
C301 C300 C3 112.97(19) . . ?
C302 C300 C3 112.32(19) . . ?
C302 C300 C301 109.7(2) . . ?
C303 C300 C3 109.71(18) . . ?
C303 C300 C301 105.8(2) . . ?
C303 C300 C302 105.9(2) . . ?
C13 C12 Er01 73.49(14) . . ?
C11 C12 Er01 74.25(14) . . ?
C11 C12 C13 135.1(2) . . ?
C8 C9 Er01 73.96(14) . . ?
C8 C9 C10 134.6(2) . . ?
C10 C9 Er01 73.72(13) . . ?
C12 C13 Er01 73.83(14) . . ?
C12 C13 C6 134.7(2) . . ?
C6 C13 Er01 73.71(14) . . ?
C13 C6 Er01 73.55(14) . . ?
C7 C6 Er01 74.09(14) . . ?
C7 C6 C13 134.7(2) . . ?
C8 C7 Er01 74.22(14) . . ?
C8 C7 C6 135.2(2) . . ?
C6 C7 Er01 73.37(14) . . ?
C10 C11 Er01 73.86(14) . . ?
C12 C11 Er01 73.34(13) . . ?
C12 C11 C10 135.4(2) . . ?

loop_
_geom_bond_atom_site_label_1
_geom_bond_atom_site_label_2
_geom_bond_distance
_geom_bond_site_symmetry_2
_geom_bond_publ_flag
Er01 C4 2.629(2) . ?
Er01 C2 2.593(2) . ?
Er01 C5 2.580(2) . ?
Er01 C1 2.590(2) . ?
Er01 C8 2.529(2) . ?
Er01 C10 2.524(2) . ?
Er01 C12 2.512(2) . ?
Er01 C9 2.525(2) . ?
Er01 C13 2.507(2) . ?
Er01 C6 2.509(2) . ?
Er01 C7 2.519(2) . ?
Er01 C11 2.523(2) . ?
C4 C3 1.447(3) . ?
C4 C5 1.430(3) . ?
C4 C400 1.538(3) . ?
C2 C3 1.424(3) . ?
C2 C1 1.414(3) . ?
C3 C300 1.551(3) . ?
C5 C1 1.410(3) . ?
C1 C100 1.526(3) . ?
C100 C103 1.535(3) . ?
C100 C101 1.528(3) . ?
C100 C102 1.525(3) . ?
C400 C402 1.534(3) . ?
C400 C401 1.538(3) . ?
C400 C403 1.536(3) . ?
C8 C9 1.409(4) . ?
C8 C7 1.406(4) . ?
C10 C9 1.413(3) . ?
C10 C11 1.406(4) . ?
C300 C301 1.539(3) . ?
C300 C302 1.537(3) . ?
C300 C303 1.532(3) . ?
C12 C13 1.412(4) . ?
C12 C11 1.405(4) . ?
C13 C6 1.414(4) . ?
C6 C7 1.409(4) . ?
